data_7041797
loop_
_publ_author_name
'Crujeiras, Pablo'
'Rodr\'iguez-Rey, Jos\'e Luis'
'Sousa-Pedrares, Antonio'

_publ_section_title
;
 Deactivation of the coordinating ability of the iminophosphorane group by
 the effect of ortho-carborane.
;
_journal_issue 8
_journal_name_full 'Dalton transactions (Cambridge, England : 2003)'
_journal_page_first 2572
_journal_page_last 2593
_journal_paper_doi 10.1039/c6dt04592h
_journal_volume 46
_journal_year 2017
_chemical_formula_sum 'C20 H26 B10 N P S'
_chemical_formula_weight 451.55
_space_group_crystal_system triclinic
_space_group_IT_number 2
_space_group_name_Hall '-P 1'
_space_group_name_H-M_alt 'P -1'
_symmetry_space_group_name_Hall '-P 1'
_symmetry_space_group_name_H-M 'P -1'
_atom_sites_solution_hydrogens geom
_audit_creation_method SHELXL-2014/7
_audit_update_record
;
2016-10-27 deposited with the CCDC.
2017-01-20 downloaded from the CCDC.
;
_cell_angle_alpha 101.023(4)
_cell_angle_beta 96.990(4)
_cell_angle_gamma 107.852(4)
_cell_formula_units_Z 2
_cell_length_a 9.2362(5)
_cell_length_b 9.3086(6)
_cell_length_c 15.2904(11)
_cell_measurement_reflns_used 3632
_cell_measurement_temperature 100(2)
_cell_measurement_theta_max 11.67
_cell_measurement_theta_min 1.185
_cell_volume 1205.14(14)
_computing_cell_refinement 'BRUKER APEX2'
_computing_data_collection 'BRUKER APEX2'
_computing_data_reduction 'Bruker SAINT'
_computing_structure_refinement 'SHELXL-2014/7 (Sheldrick, 2014)'
_computing_structure_solution SHELXT-2014
_diffrn_ambient_temperature 100(2)
_diffrn_measured_fraction_theta_full 0.985
_diffrn_measured_fraction_theta_max 0.978
_diffrn_measurement_device_type 'Bruker X8 Kappa APEXII'
_diffrn_measurement_method 'omega and phi scans'
_diffrn_radiation_type MoK\a
_diffrn_radiation_wavelength 0.71073
_diffrn_reflns_av_R_equivalents 0.0609
_diffrn_reflns_av_unetI/netI 0.0823
_diffrn_reflns_Laue_measured_fraction_full 0.985
_diffrn_reflns_Laue_measured_fraction_max 0.978
_diffrn_reflns_limit_h_max 11
_diffrn_reflns_limit_h_min -11
_diffrn_reflns_limit_k_max 11
_diffrn_reflns_limit_k_min -11
_diffrn_reflns_limit_l_max 19
_diffrn_reflns_limit_l_min 0
_diffrn_reflns_number 33886
_diffrn_reflns_point_group_measured_fraction_full 0.985
_diffrn_reflns_point_group_measured_fraction_max 0.978
_diffrn_reflns_theta_full 25.242
_diffrn_reflns_theta_max 26.430
_diffrn_reflns_theta_min 1.383
_exptl_absorpt_coefficient_mu 0.211
_exptl_absorpt_correction_T_max 0.9751
_exptl_absorpt_correction_T_min 0.9297
_exptl_absorpt_correction_type multi-scan
_exptl_absorpt_process_details
;
 Sheldrick, G.M. SADABS: Program for absorption correction
 using area detector data. University of G\"ottingen, Germany, 1996.
;
_exptl_crystal_colour Yellow
_exptl_crystal_density_diffrn 1.244
_exptl_crystal_description Plate
_exptl_crystal_F_000 468
_exptl_crystal_size_max 0.350
_exptl_crystal_size_mid 0.200
_exptl_crystal_size_min 0.120
_refine_diff_density_max 0.783
_refine_diff_density_min -0.526
_refine_diff_density_rms 0.078
_refine_ls_extinction_method none
_refine_ls_goodness_of_fit_ref 1.094
_refine_ls_hydrogen_treatment constr
_refine_ls_matrix_type full
_refine_ls_number_parameters 299
_refine_ls_number_reflns 4869
_refine_ls_number_restraints 0
_refine_ls_restrained_S_all 1.094
_refine_ls_R_factor_all 0.1260
_refine_ls_R_factor_gt 0.0719
_refine_ls_shift/su_max 0.000
_refine_ls_shift/su_mean 0.000
_refine_ls_structure_factor_coef Fsqd
_refine_ls_weighting_details 'w=1/[\s^2^(Fo^2^)+(0.0815P)^2^+1.0551P] where P=(Fo^2^+2Fc^2^)/3'
_refine_ls_weighting_scheme calc
_refine_ls_wR_factor_gt 0.1689
_refine_ls_wR_factor_ref 0.1873
_reflns_Friedel_coverage 0.000
_reflns_number_gt 3092
_reflns_number_total 4869
_reflns_threshold_expression 'I > 2\s(I)'
_cod_data_source_file c6dt04592h2.cif
_cod_data_source_block L1H
_cod_depositor_comments 'Adding full bibliography for 7041791--7041802.cif.'
_cod_database_code 7041797
_shelx_shelxl_version_number 2014/7
_shelx_space_group_comment
;
The symmetry employed for this shelxl refinement is uniquely defined
by the following loop, which should always be used as a source of
symmetry information in preference to the above space-group names.
They are only intended as comments.
;
_shelx_estimated_absorpt_t_min 0.930
_shelx_estimated_absorpt_t_max 0.975

loop_
_space_group_symop_operation_xyz
'x, y, z'
'-x, -y, -z'

loop_
_atom_site_label
_atom_site_type_symbol
_atom_site_fract_x
_atom_site_fract_y
_atom_site_fract_z
_atom_site_U_iso_or_equiv
_atom_site_adp_type
_atom_site_occupancy
_atom_site_site_symmetry_order
_atom_site_calc_flag
_atom_site_refinement_flags_posn
_atom_site_refinement_flags_adp
S1 S 0.61500(12) 0.50358(14) 0.66679(9) 0.0538(4) Uani 1 1 d . .
H1 H 0.5366 0.4237 0.5953 0.081 Uiso 1 1 calc R U
P1 P 0.22488(9) 0.45870(10) 0.78201(6) 0.0201(2) Uani 1 1 d . .
N1 N 0.3876(3) 0.5909(3) 0.79959(19) 0.0226(7) Uani 1 1 d . .
B3 B 0.6482(4) 0.7969(5) 0.7952(3) 0.0254(9) Uani 1 1 d . .
H3 H 0.7131 0.7619 0.8494 0.030 Uiso 1 1 calc R U
B4 B 0.5154(5) 0.8970(5) 0.8178(3) 0.0268(9) Uani 1 1 d . .
H4 H 0.4964 0.9355 0.8881 0.032 Uiso 1 1 calc R U
B5 B 0.3616(5) 0.8267(5) 0.7203(3) 0.0302(10) Uani 1 1 d . .
H5 H 0.2387 0.8172 0.7239 0.036 Uiso 1 1 calc R U
B6 B 0.4106(5) 0.6888(5) 0.6433(3) 0.0310(10) Uani 1 1 d . .
H6 H 0.3197 0.5824 0.5978 0.037 Uiso 1 1 calc R U
B7 B 0.7348(5) 0.8563(6) 0.7033(3) 0.0447(14) Uani 1 1 d . .
H7 H 0.8574 0.8668 0.6981 0.054 Uiso 1 1 calc R U
B8 B 0.6893(5) 0.9899(5) 0.7840(3) 0.0352(11) Uani 1 1 d . .
H8 H 0.7840 1.0890 0.8327 0.042 Uiso 1 1 calc R U
B9 B 0.5130(6) 1.0106(6) 0.7372(3) 0.0428(13) Uani 1 1 d . .
H9 H 0.4902 1.1233 0.7533 0.051 Uiso 1 1 calc R U
B10 B 0.4442(5) 0.8776(6) 0.6264(3) 0.0419(13) Uani 1 1 d . .
H10 H 0.3746 0.9006 0.5688 0.050 Uiso 1 1 calc R U
B11 B 0.5834(5) 0.7862(6) 0.6071(3) 0.0474(14) Uani 1 1 d . .
H11 H 0.6047 0.7492 0.5371 0.057 Uiso 1 1 calc R U
B12 B 0.6468(6) 0.9840(7) 0.6676(3) 0.0530(16) Uani 1 1 d . .
H12 H 0.7113 1.0805 0.6383 0.064 Uiso 1 1 calc R U
C1 C 0.4459(4) 0.7086(4) 0.7606(2) 0.0230(8) Uani 1 1 d . .
C2 C 0.5881(4) 0.6857(5) 0.6869(3) 0.0367(10) Uani 1 1 d . .
C3 C 0.0867(4) 0.5224(4) 0.8390(2) 0.0216(8) Uani 1 1 d . .
C4 C 0.1379(4) 0.6649(4) 0.9020(2) 0.0237(8) Uani 1 1 d . .
H4A H 0.2414 0.7329 0.9096 0.028 Uiso 1 1 calc R U
C5 C 0.0376(4) 0.7080(4) 0.9540(3) 0.0306(9) Uani 1 1 d . .
H5A H 0.0724 0.8054 0.9972 0.037 Uiso 1 1 calc R U
C6 C -0.1127(4) 0.6084(5) 0.9423(3) 0.0341(10) Uani 1 1 d . .
H6A H -0.1809 0.6377 0.9780 0.041 Uiso 1 1 calc R U
C7 C -0.1648(4) 0.4675(4) 0.8799(3) 0.0332(10) Uani 1 1 d . .
H7A H -0.2686 0.4001 0.8724 0.040 Uiso 1 1 calc R U
C8 C -0.0659(4) 0.4241(4) 0.8280(3) 0.0274(8) Uani 1 1 d . .
H8A H -0.1020 0.3268 0.7846 0.033 Uiso 1 1 calc R U
C9 C 0.1271(4) 0.3613(4) 0.6675(2) 0.0237(8) Uani 1 1 d . .
C10 C 0.0103(4) 0.4037(4) 0.6245(3) 0.0307(9) Uani 1 1 d . .
H10A H -0.0245 0.4802 0.6572 0.037 Uiso 1 1 calc R U
C11 C -0.0548(4) 0.3339(5) 0.5339(3) 0.0401(11) Uani 1 1 d . .
H11A H -0.1356 0.3615 0.5047 0.048 Uiso 1 1 calc R U
C12 C -0.0039(5) 0.2263(5) 0.4866(3) 0.0465(12) Uani 1 1 d . .
H12A H -0.0492 0.1795 0.4244 0.056 Uiso 1 1 calc R U
C13 C 0.1127(5) 0.1840(5) 0.5278(3) 0.0396(11) Uani 1 1 d . .
H13 H 0.1477 0.1090 0.4939 0.048 Uiso 1 1 calc R U
C14 C 0.1784(4) 0.2506(4) 0.6183(3) 0.0302(9) Uani 1 1 d . .
H14 H 0.2583 0.2211 0.6468 0.036 Uiso 1 1 calc R U
C15 C 0.2567(4) 0.3137(4) 0.8369(2) 0.0202(8) Uani 1 1 d . .
C16 C 0.1403(4) 0.1709(4) 0.8233(3) 0.0251(8) Uani 1 1 d . .
H16 H 0.0485 0.1446 0.7793 0.030 Uiso 1 1 calc R U
C17 C 0.1581(4) 0.0676(4) 0.8735(3) 0.0303(9) Uani 1 1 d . .
H17 H 0.0780 -0.0298 0.8642 0.036 Uiso 1 1 calc R U
C18 C 0.2918(4) 0.1042(4) 0.9376(3) 0.0280(8) Uani 1 1 d . .
H18 H 0.3027 0.0327 0.9726 0.034 Uiso 1 1 calc R U
C19 C 0.4095(4) 0.2454(4) 0.9505(3) 0.0273(8) Uani 1 1 d . .
H19 H 0.5015 0.2706 0.9942 0.033 Uiso 1 1 calc R U
C20 C 0.3934(4) 0.3490(4) 0.9002(2) 0.0214(8) Uani 1 1 d . .
H20 H 0.4751 0.4448 0.9084 0.026 Uiso 1 1 calc R U

loop_
_atom_site_aniso_label
_atom_site_aniso_U_11
_atom_site_aniso_U_22
_atom_site_aniso_U_33
_atom_site_aniso_U_23
_atom_site_aniso_U_13
_atom_site_aniso_U_12
S1 0.0347(6) 0.0542(8) 0.0595(9) -0.0113(6) 0.0097(6) 0.0120(5)
P1 0.0143(4) 0.0180(5) 0.0254(6) 0.0054(4) 0.0028(4) 0.0023(3)
N1 0.0172(14) 0.0197(16) 0.0264(18) 0.0069(13) 0.0013(12) 0.0001(12)
B3 0.0160(19) 0.028(2) 0.024(2) 0.0013(19) 0.0029(17) -0.0008(17)
B4 0.028(2) 0.019(2) 0.028(3) 0.0069(19) 0.0007(18) 0.0014(17)
B5 0.025(2) 0.027(2) 0.032(3) 0.013(2) -0.0022(19) -0.0012(18)
B6 0.026(2) 0.036(3) 0.023(3) 0.011(2) 0.0045(18) -0.0031(19)
B7 0.025(2) 0.058(3) 0.027(3) 0.002(2) 0.007(2) -0.015(2)
B8 0.031(2) 0.028(2) 0.031(3) 0.013(2) -0.002(2) -0.0120(19)
B9 0.047(3) 0.027(3) 0.040(3) 0.014(2) -0.004(2) -0.006(2)
B10 0.036(3) 0.040(3) 0.033(3) 0.017(2) -0.004(2) -0.011(2)
B11 0.035(3) 0.058(3) 0.027(3) 0.008(2) 0.008(2) -0.016(2)
B12 0.041(3) 0.060(4) 0.028(3) 0.017(3) -0.002(2) -0.026(3)
C1 0.0171(16) 0.0232(19) 0.025(2) 0.0072(16) 0.0051(15) 0.0010(14)
C2 0.0254(19) 0.044(2) 0.029(2) -0.0006(19) 0.0107(17) -0.0016(17)
C3 0.0218(17) 0.0197(18) 0.029(2) 0.0130(16) 0.0096(15) 0.0088(14)
C4 0.0236(18) 0.0221(19) 0.030(2) 0.0134(17) 0.0063(16) 0.0091(15)
C5 0.040(2) 0.026(2) 0.034(2) 0.0140(18) 0.0109(18) 0.0176(18)
C6 0.036(2) 0.045(3) 0.041(3) 0.024(2) 0.0190(19) 0.027(2)
C7 0.0220(18) 0.032(2) 0.054(3) 0.021(2) 0.0178(18) 0.0102(16)
C8 0.0238(18) 0.026(2) 0.032(2) 0.0081(17) 0.0070(16) 0.0072(16)
C9 0.0191(17) 0.0206(19) 0.026(2) 0.0075(16) 0.0042(15) -0.0016(14)
C10 0.0235(19) 0.027(2) 0.035(2) 0.0132(18) 0.0014(17) -0.0019(16)
C11 0.030(2) 0.043(3) 0.037(3) 0.018(2) -0.0045(19) -0.0032(19)
C12 0.050(3) 0.042(3) 0.029(3) 0.008(2) 0.002(2) -0.008(2)
C13 0.036(2) 0.031(2) 0.035(3) -0.0024(19) 0.016(2) -0.0084(18)
C14 0.0249(18) 0.026(2) 0.034(2) 0.0054(18) 0.0097(17) 0.0003(16)
C15 0.0182(16) 0.0184(18) 0.024(2) 0.0057(15) 0.0033(14) 0.0066(14)
C16 0.0170(17) 0.0230(19) 0.033(2) 0.0110(17) 0.0018(15) 0.0029(15)
C17 0.0260(19) 0.021(2) 0.043(3) 0.0124(18) 0.0052(17) 0.0041(16)
C18 0.031(2) 0.0216(19) 0.035(2) 0.0107(17) 0.0047(17) 0.0133(16)
C19 0.0203(17) 0.027(2) 0.034(2) 0.0047(17) -0.0018(16) 0.0111(15)
C20 0.0156(16) 0.0178(18) 0.029(2) 0.0045(15) 0.0039(15) 0.0047(14)

loop_
_atom_type_symbol
_atom_type_description
_atom_type_scat_dispersion_real
_atom_type_scat_dispersion_imag
_atom_type_scat_source
C C 0.0033 0.0016 'International Tables Vol C Tables 4.2.6.8 and 6.1.1.4'
H H 0.0000 0.0000 'International Tables Vol C Tables 4.2.6.8 and 6.1.1.4'
B B 0.0013 0.0007 'International Tables Vol C Tables 4.2.6.8 and 6.1.1.4'
N N 0.0061 0.0033 'International Tables Vol C Tables 4.2.6.8 and 6.1.1.4'
P P 0.1023 0.0942 'International Tables Vol C Tables 4.2.6.8 and 6.1.1.4'
S S 0.1246 0.1234 'International Tables Vol C Tables 4.2.6.8 and 6.1.1.4'

loop_
_geom_angle_atom_site_label_1
_geom_angle_atom_site_label_2
_geom_angle_atom_site_label_3
_geom_angle
N1 P1 C9 119.18(15)
N1 P1 C15 105.84(15)
C9 P1 C15 107.26(16)
N1 P1 C3 112.63(16)
C9 P1 C3 106.64(16)
C15 P1 C3 104.17(15)
C1 N1 P1 133.7(3)
C2 B3 C1 65.2(2)
C2 B3 B8 104.7(3)
C1 B3 B8 105.5(3)
C2 B3 B4 108.2(3)
C1 B3 B4 56.8(2)
B8 B3 B4 59.7(2)
C2 B3 B7 57.9(2)
C1 B3 B7 110.8(3)
B8 B3 B7 59.4(3)
B4 B3 B7 108.3(3)
C1 B4 B8 108.8(3)
C1 B4 B9 107.6(3)
B8 B4 B9 60.4(3)
C1 B4 B3 61.0(2)
B8 B4 B3 59.7(2)
B9 B4 B3 107.6(3)
C1 B4 B5 58.1(2)
B8 B4 B5 108.4(3)
B9 B4 B5 60.6(2)
B3 B4 B5 106.8(3)
C1 B5 B6 60.5(2)
C1 B5 B10 108.3(3)
B6 B5 B10 59.5(3)
C1 B5 B4 57.8(2)
B6 B5 B4 105.5(3)
B10 B5 B4 107.3(3)
C1 B5 B9 106.2(3)
B6 B5 B9 106.8(3)
B10 B5 B9 60.6(3)
B4 B5 B9 59.2(2)
C2 B6 C1 65.4(2)
C2 B6 B10 105.3(3)
C1 B6 B10 106.7(3)
C2 B6 B5 109.3(3)
C1 B6 B5 57.4(2)
B10 B6 B5 60.5(3)
C2 B6 B11 57.4(3)
C1 B6 B11 110.7(3)
B10 B6 B11 59.7(3)
B5 B6 B11 109.2(3)
C2 B7 B12 105.0(3)
C2 B7 B8 105.1(3)
B12 B7 B8 60.0(3)
C2 B7 B11 58.0(3)
B12 B7 B11 60.3(3)
B8 B7 B11 107.8(4)
C2 B7 B3 58.3(2)
B12 B7 B3 106.7(3)
B8 B7 B3 59.5(2)
B11 B7 B3 105.9(3)
B12 B8 B7 60.0(3)
B12 B8 B3 108.0(3)
B7 B8 B3 61.1(3)
B12 B8 B4 108.4(3)
B7 B8 B4 110.5(3)
B3 B8 B4 60.6(2)
B12 B8 B9 59.9(3)
B7 B8 B9 109.0(3)
B3 B8 B9 108.1(3)
B4 B8 B9 60.0(2)
B12 B9 B4 107.8(4)
B12 B9 B8 59.5(3)
B4 B9 B8 59.6(2)
B12 B9 B5 108.2(4)
B4 B9 B5 60.2(2)
B8 B9 B5 107.5(3)
B12 B9 B10 60.2(3)
B4 B9 B10 107.1(3)
B8 B9 B10 106.8(4)
B5 B9 B10 59.3(3)
B6 B10 B11 60.8(3)
B6 B10 B5 60.0(2)
B11 B10 B5 109.6(3)
B6 B10 B12 107.1(4)
B11 B10 B12 59.7(3)
B5 B10 B12 107.7(3)
B6 B10 B9 106.8(3)
B11 B10 B9 107.4(3)
B5 B10 B9 60.1(3)
B12 B10 B9 58.8(3)
C2 B11 B7 58.8(3)
C2 B11 B10 106.2(3)
B7 B11 B10 108.9(4)
C2 B11 B12 105.2(3)
B7 B11 B12 59.7(3)
B10 B11 B12 60.8(3)
C2 B11 B6 58.8(2)
B7 B11 B6 107.0(3)
B10 B11 B6 59.5(3)
B12 B11 B6 106.9(4)
B8 B12 B7 60.0(3)
B8 B12 B9 60.5(3)
B7 B12 B9 109.5(3)
B8 B12 B11 107.5(4)
B7 B12 B11 60.0(3)
B9 B12 B11 108.9(3)
B8 B12 B10 108.1(3)
B7 B12 B10 108.0(3)
B9 B12 B10 60.9(3)
B11 B12 B10 59.5(3)
N1 C1 B4 123.3(3)
N1 C1 B5 130.2(3)
B4 C1 B5 64.0(2)
N1 C1 B6 123.0(3)
B4 C1 B6 111.5(3)
B5 C1 B6 62.1(3)
N1 C1 B3 112.7(3)
B4 C1 B3 62.2(2)
B5 C1 B3 112.4(3)
B6 C1 B3 104.9(3)
N1 C1 C2 116.5(3)
B4 C1 C2 105.1(2)
B5 C1 C2 105.7(3)
B6 C1 C2 56.2(2)
B3 C1 C2 55.8(2)
B11 C2 B7 63.2(3)
B11 C2 B3 114.5(3)
B7 C2 B3 63.8(2)
B11 C2 B6 63.8(3)
B7 C2 B6 114.5(3)
B3 C2 B6 109.6(3)
B11 C2 S1 123.3(3)
B7 C2 S1 123.1(3)
B3 C2 S1 116.7(3)
B6 C2 S1 117.0(3)
B11 C2 C1 110.2(3)
B7 C2 C1 110.5(3)
B3 C2 C1 59.0(2)
B6 C2 C1 58.4(2)
S1 C2 C1 115.9(2)
C4 C3 C8 119.4(3)
C4 C3 P1 119.2(2)
C8 C3 P1 121.1(3)
C3 C4 C5 120.0(3)
C6 C5 C4 119.6(4)
C7 C6 C5 120.9(3)
C6 C7 C8 119.8(3)
C7 C8 C3 120.3(3)
C10 C9 C14 119.4(4)
C10 C9 P1 121.2(3)
C14 C9 P1 119.1(3)
C11 C10 C9 119.7(4)
C12 C11 C10 120.4(4)
C11 C12 C13 120.8(4)
C12 C13 C14 120.0(4)
C13 C14 C9 119.7(4)
C16 C15 C20 119.3(3)
C16 C15 P1 120.2(3)
C20 C15 P1 120.2(2)
C17 C16 C15 119.9(3)
C16 C17 C18 120.6(3)
C17 C18 C19 119.8(3)
C20 C19 C18 120.1(3)
C19 C20 C15 120.2(3)

loop_
_geom_bond_atom_site_label_1
_geom_bond_atom_site_label_2
_geom_bond_distance
S1 C2 1.763(4)
P1 N1 1.577(3)
P1 C9 1.791(4)
P1 C15 1.797(3)
P1 C3 1.810(3)
N1 C1 1.346(4)
B3 C2 1.700(6)
B3 C1 1.760(5)
B3 B8 1.765(6)
B3 B4 1.782(6)
B3 B7 1.793(6)
B4 C1 1.685(5)
B4 B8 1.765(6)
B4 B9 1.773(6)
B4 B5 1.791(6)
B5 C1 1.692(5)
B5 B6 1.774(7)
B5 B10 1.782(6)
B5 B9 1.797(6)
B6 C2 1.704(6)
B6 C1 1.746(6)
B6 B10 1.764(7)
B6 B11 1.788(6)
B7 C2 1.693(6)
B7 B12 1.762(8)
B7 B8 1.762(7)
B7 B11 1.767(7)
B8 B12 1.761(7)
B8 B9 1.778(7)
B9 B12 1.768(8)
B9 B10 1.806(7)
B10 B11 1.769(8)
B10 B12 1.794(6)
B11 C2 1.678(7)
B11 B12 1.773(8)
C1 C2 1.865(5)
C3 C4 1.388(5)
C3 C8 1.395(4)
C4 C5 1.391(5)
C5 C6 1.381(5)
C6 C7 1.373(6)
C7 C8 1.381(5)
C9 C10 1.393(5)
C9 C14 1.394(5)
C10 C11 1.384(6)
C11 C12 1.358(6)
C12 C13 1.378(6)
C13 C14 1.380(5)
C15 C16 1.390(4)
C15 C20 1.402(5)
C16 C17 1.375(5)
C17 C18 1.386(5)
C18 C19 1.386(5)
C19 C20 1.373(5)
